data_1004148
loop_
_publ_author_name
'Mentre, O'
'Huve, M'
'Abraham, F'

_publ_section_title
;
Bidimensional cationic ordering and thermal dependence in $-beta- Pb(x)
V2 O5 bronzes
;
_journal_coden_ASTM JSSCBI
_journal_name_full 'Journal of Solid State Chemistry'
_journal_page_first 186
_journal_page_last 196
_journal_paper_doi 10.1006/jssc.1999.8241
_journal_volume 145
_journal_year 1999
_chemical_formula_structural 'Pb0.304 V2 O5'
_chemical_formula_sum 'O5 Pb0.304 V2'
_chemical_name_systematic 'Lead vanadium oxide (0.3/2/5) - $-beta'
_space_group_IT_number 11
_symmetry_cell_setting monoclinic
_symmetry_Int_Tables_number 11
_symmetry_space_group_name_Hall '-P 2yb'
_symmetry_space_group_name_H-M 'P 1 21/m 1'
_cell_angle_alpha 90
_cell_angle_beta 109.29(1)
_cell_angle_gamma 90
_cell_formula_units_Z 12
_cell_length_a 15.478(10)
_cell_length_b 7.288(5)
_cell_length_c 10.123(6)
_cell_volume 1077.8
_refine_ls_R_factor_all 0.047
_cod_original_formula_sum 'O5 Pb.304 V2'
_cod_database_code 1004148

loop_
_symmetry_equiv_pos_as_xyz
x,y,z
-x,1/2+y,-z
-x,-y,-z
x,1/2-y,z

loop_
_atom_site_label
_atom_site_type_symbol
_atom_site_symmetry_multiplicity
_atom_site_Wyckoff_symbol
_atom_site_fract_x
_atom_site_fract_y
_atom_site_fract_z
_atom_site_occupancy
_atom_site_attached_hydrogens
_atom_site_calc_flag
Pb1 Pb2+ 4 f 0.5040(1) 0.0032(1) 0.3948(2) 0.466(4) 0 d
Pb2 Pb2+ 2 e 0.00453(7) 0.75 0.3944(1) 0.892(5) 0 d
V1 V5+ 4 f 0.8314(3) 0.5012(2) 0.0964(5) 1. 0 d
V2 V5+ 2 e 0.3391(3) 0.75 0.1008(5) 1. 0 d
V3 V5+ 2 e 0.3381(3) 0.25 0.0984(5) 1. 0 d
V4 V5+ 4 f 0.6115(2) 0.4992(2) 0.1112(3) 1. 0 d
V5 V5+ 2 e 0.1213(3) 0.75 0.1155(4) 1. 0 d
V6 V5+ 2 e 0.1259(2) 0.25 0.1260(4) 1. 0 d
V7 V5+ 4 f 0.7800(3) 0.5017(2) 0.4036(4) 1. 0 d
V8 V5+ 2 e 0.2874(3) 0.75 0.4112(5) 1. 0 d
V9 V5+ 2 e 0.2906(3) 0.25 0.4144(4) 1. 0 d
O1 O2- 2 e -0.0002(8) 0.25 -0.005(1) 1. 0 d
O2 O2- 2 b 0.5 0. 0. 1. 0 d
O3 O2- 4 f 0.315(1) 0.001(1) 0.054(2) 1. 0 d
O4 O2- 2 e 0.807(1) 0.75 0.046(2) 1. 0 d
O5 O2- 2 e 0.815(1) 0.25 0.045(2) 1. 0 d
O6 O2- 4 f 0.130(1) 0.003(1) 0.075(2) 1. 0 d
O7 O2- 2 e 0.637(1) 0.75 0.080(2) 1. 0 d
O8 O2- 2 e 0.637(1) 0.25 0.079(2) 1. 0 d
O9 O2- 4 f 0.939(1) -0.010(1) 0.217(2) 1. 0 d
O10 O2- 2 e 0.432(2) 0.75 0.215(2) 1. 0 d
O11 O2- 2 e 0.430(2) 0.25 0.215(2) 1. 0 d
O12 O2- 4 f 0.760(1) 0.003(1) 0.222(2) 1. 0 d
O13 O2- 2 e 0.267(1) 0.75 0.221(2) 1. 0 d
O14 O2- 2 e 0.264(1) 0.25 0.222(2) 1. 0 d
O15 O2- 4 f 0.614(1) 0.003(1) 0.278(2) 1. 0 d
O16 O2- 2 e 0.108(1) 0.75 0.269(2) 1. 0 d
O17 O2- 2 e 0.101(1) 0.25 0.265(2) 1. 0 d
O18 O2- 4 f 0.251(1) .000(1) 0.423(2) 1. 0 d
O19 O2- 2 e 0.756(1) 0.75 0.421(2) 1. 0 d
O20 O2- 2 e 0.766(1) 0.25 0.431(2) 1. 0 d
O21 O2- 4 f 0.892(1) 0.014(1) 0.468(2) 1. 0 d
O22 O2- 2 e 0.395(1) 0.75 0.471(2) 1. 0 d
O23 O2- 2 e 0.397(1) 0.25 0.472(2) 1. 0 d

loop_
_atom_type_symbol
_atom_type_oxidation_number
Pb2+ 2.000
V5+ 4.696
O2- -2.000
